data_2015288
loop_
_publ_author_name
'Demchenko, Pavlo'
'Ko\'nczyk, Joanna'
'Demchenko, Grigorii'
'Gladyshevskii, Roman'
'Pavlyuk, Volodymyr'

_publ_section_title
;
 Er~5~Ni~3~Al~3~Ge~4~: a quaternary variant of the NbCoB type
;
_journal_coeditor_code BC1097
_journal_issue 5
_journal_name_full 'Acta Crystallographica Section C'
_journal_page_first i29
_journal_page_last i31
_journal_paper_doi 10.1107/S0108270106009255
_journal_volume 62
_journal_year 2006
_chemical_formula_iupac 'Er5 Ni3 Al3 Ge4'
_chemical_formula_moiety 'Al3 Er5 Ge4 Ni3'
_chemical_formula_sum 'Al3 Er5 Ge4 Ni3'
_chemical_formula_weight 1383.73
_chemical_name_common 'Pentaerbium trinickel trialuminum tetragermanide'
_chemical_name_systematic
;
pentaerbium trinickel trialuminium tetragermanium
;
_space_group_IT_number 59
_symmetry_cell_setting orthorhombic
_symmetry_space_group_name_Hall '-P 2ab 2a'
_symmetry_space_group_name_H-M 'P m m n :2'
_atom_sites_solution_primary direct
_atom_sites_solution_secondary difmap
_cell_angle_alpha 90.00
_cell_angle_beta 90.00
_cell_angle_gamma 90.00
_cell_formula_units_Z 2
_cell_length_a 4.1561(6)
_cell_length_b 19.0690(10)
_cell_length_c 6.8369(5)
_cell_measurement_reflns_used 18
_cell_measurement_temperature 295(2)
_cell_measurement_theta_max 33
_cell_measurement_theta_min 15
_cell_volume 541.84(9)
_computing_cell_refinement 'KM4B8 Software'
_computing_data_collection 'KM4B8 Software (Galdecki <i>et al.</i>,  1996)'
_computing_data_reduction 'KM4B8 Software'
_computing_molecular_graphics 'DIAMOND (Brandenburg, 1999)'
_computing_publication_material SHELXL97
_computing_structure_refinement 'SHELXL97 (Sheldrick, 1997)'
_computing_structure_solution 'SHELXS97 (Sheldrick, 1997)'
_diffrn_ambient_temperature 295(2)
_diffrn_measured_fraction_theta_full 1.000
_diffrn_measured_fraction_theta_max 1.000
_diffrn_measurement_device_type 'Kuma KM-4'
_diffrn_measurement_method \w-2\q
_diffrn_radiation_monochromator graphite
_diffrn_radiation_source 'fine-focus sealed tube'
_diffrn_radiation_type CuK\a
_diffrn_radiation_wavelength 1.54178
_diffrn_reflns_av_R_equivalents 0.0849
_diffrn_reflns_av_sigmaI/netI 0.0327
_diffrn_reflns_limit_h_max 4
_diffrn_reflns_limit_h_min -5
_diffrn_reflns_limit_k_max 14
_diffrn_reflns_limit_k_min -22
_diffrn_reflns_limit_l_max 8
_diffrn_reflns_limit_l_min -8
_diffrn_reflns_number 3581
_diffrn_reflns_theta_full 68.01
_diffrn_reflns_theta_max 68.01
_diffrn_reflns_theta_min 4.64
_diffrn_standards_decay_% 2
_diffrn_standards_interval_count 100
_diffrn_standards_number 3
_exptl_absorpt_coefficient_mu 87.553
_exptl_absorpt_correction_T_max 0.3817
_exptl_absorpt_correction_T_min 0.1688
_exptl_absorpt_correction_type cylinder
_exptl_absorpt_process_details '(Dwiggins, 1975)'
_exptl_crystal_colour 'metallic dark grey'
_exptl_crystal_density_diffrn 8.481
_exptl_crystal_density_method 'not measured'
_exptl_crystal_description 'elongated prism'
_exptl_crystal_F_000 1182
_exptl_crystal_size_max 0.11
_exptl_crystal_size_mid 0.02
_exptl_crystal_size_min 0.011
_refine_diff_density_max 3.990
_refine_diff_density_min -2.751
_refine_ls_extinction_coef 0.00070(11)
_refine_ls_extinction_expression Fc^*^=kFc[1+0.001xFc^2^\l^3^/sin(2\q)]^-1/4^
_refine_ls_extinction_method SHELXL97
_refine_ls_goodness_of_fit_ref 1.164
_refine_ls_matrix_type full
_refine_ls_number_parameters 50
_refine_ls_number_reflns 580
_refine_ls_number_restraints 0
_refine_ls_restrained_S_all 1.164
_refine_ls_R_factor_all 0.0492
_refine_ls_R_factor_gt 0.0431
_refine_ls_shift/su_max 0.001
_refine_ls_shift/su_mean 0.000
_refine_ls_structure_factor_coef Fsqd
_refine_ls_weighting_details 'calc w=1/[\s^2^(Fo^2^)+(0.0783P)^2^+0.734P] where P=(Fo^2^+2Fc^2^)/3'
_refine_ls_weighting_scheme calc
_refine_ls_wR_factor_gt 0.1079
_refine_ls_wR_factor_ref 0.1106
_reflns_number_gt 501
_reflns_number_total 580
_reflns_threshold_expression I>2\s(I)
_cod_data_source_file bc1097.cif
_cod_data_source_block I
_cod_original_sg_symbol_H-M 'P m m n'
_cod_database_code 2015288
_cod_database_fobs_code 2015288

loop_
_symmetry_equiv_pos_as_xyz
'x, y, z'
'-x+1/2, -y+1/2, z'
'x+1/2, -y, -z'
'-x, y+1/2, -z'
'-x, -y, -z'
'x-1/2, y-1/2, -z'
'-x-1/2, y, z'
'x, -y-1/2, z'

loop_
_atom_site_type_symbol
_atom_site_label
_atom_site_fract_x
_atom_site_fract_y
_atom_site_fract_z
_atom_site_U_iso_or_equiv
_atom_site_adp_type
_atom_site_calc_flag
_atom_site_refinement_flags
_atom_site_occupancy
Er Er1 0.2500 0.57155(5) 0.49989(10) 0.0180(4) Uani d S 1
Er Er2 0.2500 0.61950(5) 0.99676(11) 0.0175(4) Uani d S 1
Er Er3 0.2500 0.7500 0.61585(17) 0.0178(4) Uani d S 1
Ge Ge1 0.2500 0.03874(9) 0.7965(2) 0.0177(5) Uani d S 1
Ge Ge2 0.2500 0.14615(8) 0.2890(2) 0.0172(5) Uani d S 1
Ni Ni1 0.2500 0.02588(14) 0.1663(4) 0.0199(6) Uani d S 1
Ni Ni2 0.2500 0.7500 0.2066(5) 0.0217(9) Uani d S 1
Al Al1 0.2500 0.1784(2) 0.6850(6) 0.0134(9) Uani d S 1
Al Al2 0.2500 0.2500 0.0285(8) 0.0137(13) Uani d S 1

loop_
_atom_site_aniso_label
_atom_site_aniso_U_11
_atom_site_aniso_U_22
_atom_site_aniso_U_33
_atom_site_aniso_U_12
_atom_site_aniso_U_13
_atom_site_aniso_U_23
Er1 0.0247(7) 0.0162(6) 0.0132(6) 0.000 0.000 -0.0013(3)
Er2 0.0242(7) 0.0162(6) 0.0122(6) 0.000 0.000 0.0009(3)
Er3 0.0249(7) 0.0153(6) 0.0133(6) 0.000 0.000 0.000
Ge1 0.0216(10) 0.0174(9) 0.0141(8) 0.000 0.000 -0.0024(6)
Ge2 0.0223(10) 0.0164(9) 0.0130(9) 0.000 0.000 0.0004(6)
Ni1 0.0239(15) 0.0163(13) 0.0193(12) 0.000 0.000 0.0010(10)
Ni2 0.028(2) 0.0212(19) 0.0160(18) 0.000 0.000 0.000
Al1 0.018(2) 0.0109(19) 0.0108(18) 0.000 0.000 0.0013(14)
Al2 0.022(4) 0.009(3) 0.011(2) 0.000 0.000 0.000

loop_
_atom_type_symbol
_atom_type_description
_atom_type_scat_dispersion_real
_atom_type_scat_dispersion_imag
_atom_type_scat_source
Al Al 0.2130 0.2455 'International Tables Vol C Tables 4.2.6.8 and 6.1.1.4'
Er Er -9.4367 3.9380 'International Tables Vol C Tables 4.2.6.8 and 6.1.1.4'
Ge Ge -1.0885 0.8855 'International Tables Vol C Tables 4.2.6.8 and 6.1.1.4'
Ni Ni -3.0029 0.5091 'International Tables Vol C Tables 4.2.6.8 and 6.1.1.4'

loop_
_geom_angle_atom_site_label_1
_geom_angle_atom_site_label_2
_geom_angle_atom_site_label_3
_geom_angle_site_symmetry_1
_geom_angle_site_symmetry_3
_geom_angle
Ge2 Er1 Ge2 6_666 6_566 91.43(5)
Ge2 Er1 Ge1 6_666 2 90.44(4)
Ge2 Er1 Ge1 6_566 2 90.44(4)
Ge2 Er1 Ni1 6_666 2 134.03(3)
Ge2 Er1 Ni1 6_566 2 134.03(3)
Ge1 Er1 Ni1 2 2 94.79(7)
Ge2 Er1 Ge1 6_666 6_566 160.68(5)
Ge2 Er1 Ge1 6_566 6_566 86.65(3)
Ge1 Er1 Ge1 2 6_566 108.78(4)
Ni1 Er1 Ge1 2 6_566 48.53(4)
Ge2 Er1 Ge1 6_666 6_666 86.65(3)
Ge2 Er1 Ge1 6_566 6_666 160.68(5)
Ge1 Er1 Ge1 2 6_666 108.78(4)
Ni1 Er1 Ge1 2 6_666 48.53(4)
Ge1 Er1 Ge1 6_566 6_666 88.84(5)
Ge2 Er1 Al1 6_666 6_666 54.16(7)
Ge2 Er1 Al1 6_566 6_666 110.61(7)
Ge1 Er1 Al1 2 6_666 137.63(5)
Ni1 Er1 Al1 2 6_666 95.56(8)
Ge1 Er1 Al1 6_566 6_666 108.77(7)
Ge1 Er1 Al1 6_666 6_666 53.50(7)
Ge2 Er1 Al1 6_666 6_566 110.61(7)
Ge2 Er1 Al1 6_566 6_566 54.16(7)
Ge1 Er1 Al1 2 6_566 137.63(5)
Ni1 Er1 Al1 2 6_566 95.56(8)
Ge1 Er1 Al1 6_566 6_566 53.50(7)
Ge1 Er1 Al1 6_666 6_566 108.77(7)
Al1 Er1 Al1 6_666 6_566 81.81(10)
Ge2 Er1 Ni1 6_666 6_666 46.79(5)
Ge2 Er1 Ni1 6_566 6_666 104.06(5)
Ge1 Er1 Ni1 2 6_666 46.41(4)
Ni1 Er1 Ni1 2 6_666 112.35(5)
Ge1 Er1 Ni1 6_566 6_666 151.88(7)
Ge1 Er1 Ni1 6_666 6_666 88.57(4)
Al1 Er1 Ni1 6_666 6_666 91.93(6)
Al1 Er1 Ni1 6_566 6_666 151.90(9)
Ge2 Er1 Ni1 6_666 6_566 104.06(5)
Ge2 Er1 Ni1 6_566 6_566 46.79(5)
Ge1 Er1 Ni1 2 6_566 46.41(4)
Ni1 Er1 Ni1 2 6_566 112.35(5)
Ge1 Er1 Ni1 6_566 6_566 88.57(4)
Ge1 Er1 Ni1 6_666 6_566 151.88(7)
Al1 Er1 Ni1 6_666 6_566 151.90(9)
Al1 Er1 Ni1 6_566 6_566 91.93(6)
Ni1 Er1 Ni1 6_666 6_566 80.77(6)
Ge2 Er1 Er1 6_666 5_566 145.43(5)
Ge2 Er1 Er1 6_566 5_566 87.47(3)
Ge1 Er1 Er1 2 5_566 55.04(3)
Ni1 Er1 Er1 2 5_566 59.86(4)
Ge1 Er1 Er1 6_566 5_566 53.75(3)
Ge1 Er1 Er1 6_666 5_566 104.88(5)
Al1 Er1 Er1 6_666 5_566 155.22(8)
Al1 Er1 Er1 6_566 5_566 96.57(5)
Ni1 Er1 Er1 6_666 5_566 100.15(5)
Ni1 Er1 Er1 6_566 5_566 52.49(5)
Ge2 Er1 Er1 6_666 5_666 87.47(3)
Ge2 Er1 Er1 6_566 5_666 145.43(5)
Ge1 Er1 Er1 2 5_666 55.04(3)
Ni1 Er1 Er1 2 5_666 59.86(4)
Ge1 Er1 Er1 6_566 5_666 104.88(5)
Ge1 Er1 Er1 6_666 5_666 53.75(3)
Al1 Er1 Er1 6_666 5_666 96.57(5)
Al1 Er1 Er1 6_566 5_666 155.22(8)
Ni1 Er1 Er1 6_666 5_666 52.49(5)
Ni1 Er1 Er1 6_566 5_666 100.15(5)
Er1 Er1 Er1 5_566 5_666 74.58(4)
Ge2 Er1 Er3 6_666 . 53.83(3)
Ge2 Er1 Er3 6_566 . 53.83(3)
Ge1 Er1 Er3 2 . 122.93(5)
Ni1 Er1 Er3 2 . 142.28(6)
Ge1 Er1 Er3 6_566 . 111.10(4)
Ge1 Er1 Er3 6_666 . 111.10(4)
Al1 Er1 Er3 6_666 . 57.64(7)
Al1 Er1 Er3 6_566 . 57.64(7)
Ni1 Er1 Er3 6_666 . 95.91(6)
Ni1 Er1 Er3 6_566 . 95.91(6)
Er1 Er1 Er3 5_566 . 140.78(2)
Er1 Er1 Er3 5_666 . 140.78(2)
Ge2 Er1 Er2 6_666 . 52.59(3)
Ge2 Er1 Er2 6_566 . 52.59(3)
Ge1 Er1 Er2 2 . 61.11(4)
Ni1 Er1 Er2 2 . 155.90(6)
Ge1 Er1 Er2 6_566 . 135.54(3)
Ge1 Er1 Er2 6_666 . 135.54(3)
Al1 Er1 Er2 6_666 . 102.57(7)
Al1 Er1 Er2 6_566 . 102.57(7)
Ni1 Er1 Er2 6_666 . 51.93(4)
Ni1 Er1 Er2 6_566 . 51.93(4)
Er1 Er1 Er2 5_566 . 101.91(3)
Er1 Er1 Er2 5_666 . 101.91(3)
Er3 Er1 Er2 . . 61.82(3)
Ge2 Er1 Er2 6_666 1_554 110.77(4)
Ge2 Er1 Er2 6_566 1_554 110.77(4)
Ge1 Er1 Er2 2 1_554 148.84(5)
Ni1 Er1 Er2 2 1_554 54.05(6)
Ge1 Er1 Er2 6_566 1_554 52.74(3)
Ge1 Er1 Er2 6_666 1_554 52.74(3)
Al1 Er1 Er2 6_666 1_554 56.64(6)
Al1 Er1 Er2 6_566 1_554 56.64(6)
Ni1 Er1 Er2 6_666 1_554 139.25(3)
Ni1 Er1 Er2 6_566 1_554 139.25(3)
Er1 Er1 Er2 5_566 1_554 101.82(3)
Er1 Er1 Er2 5_666 1_554 101.82(3)
Er3 Er1 Er2 . 1_554 88.23(3)
Er2 Er1 Er2 . 1_554 150.05(4)
Ni2 Er2 Ge2 1_556 6_566 100.65(6)
Ni2 Er2 Ge2 1_556 6_666 100.65(6)
Ge2 Er2 Ge2 6_566 6_666 91.66(5)
Ni2 Er2 Ge1 1_556 6_567 102.30(6)
Ge2 Er2 Ge1 6_566 6_567 84.80(3)
Ge2 Er2 Ge1 6_666 6_567 157.04(6)
Ni2 Er2 Ge1 1_556 6_667 102.30(6)
Ge2 Er2 Ge1 6_566 6_667 157.04(6)
Ge2 Er2 Ge1 6_666 6_667 84.80(3)
Ge1 Er2 Ge1 6_567 6_667 89.66(5)
Ni2 Er2 Ni1 1_556 6_566 135.33(4)
Ge2 Er2 Ni1 6_566 6_566 49.29(6)
Ge2 Er2 Ni1 6_666 6_566 110.84(6)
Ge1 Er2 Ni1 6_567 6_566 50.95(6)
Ge1 Er2 Ni1 6_667 6_566 111.14(6)
Ni2 Er2 Ni1 1_556 6_666 135.33(4)
Ge2 Er2 Ni1 6_566 6_666 110.84(6)
Ge2 Er2 Ni1 6_666 6_666 49.29(6)
Ge1 Er2 Ni1 6_567 6_666 111.14(6)
Ge1 Er2 Ni1 6_667 6_666 50.95(6)
Ni1 Er2 Ni1 6_566 6_666 89.27(7)
Ni2 Er2 Ni1 1_556 2_556 127.34(9)
Ge2 Er2 Ni1 6_566 2_556 114.96(5)
Ge2 Er2 Ni1 6_666 2_556 114.96(5)
Ge1 Er2 Ni1 6_567 2_556 48.16(3)
Ge1 Er2 Ni1 6_667 2_556 48.16(3)
Ni1 Er2 Ni1 6_566 2_556 65.70(7)
Ni1 Er2 Ni1 6_666 2_556 65.70(7)
Ni2 Er2 Al1 1_556 6_667 50.09(7)
Ge2 Er2 Al1 6_566 6_667 149.26(7)
Ge2 Er2 Al1 6_666 6_667 86.06(6)
Ge1 Er2 Al1 6_567 6_667 108.30(7)
Ge1 Er2 Al1 6_667 6_667 53.26(7)
Ni1 Er2 Al1 6_566 6_667 157.09(9)
Ni1 Er2 Al1 6_666 6_667 90.68(6)
Ni1 Er2 Al1 2_556 6_667 93.53(8)
Ni2 Er2 Al1 1_556 6_567 50.09(7)
Ge2 Er2 Al1 6_566 6_567 86.06(6)
Ge2 Er2 Al1 6_666 6_567 149.26(7)
Ge1 Er2 Al1 6_567 6_567 53.26(7)
Ge1 Er2 Al1 6_667 6_567 108.30(7)
Ni1 Er2 Al1 6_566 6_567 90.68(6)
Ni1 Er2 Al1 6_666 6_567 157.09(9)
Ni1 Er2 Al1 2_556 6_567 93.53(8)
Al1 Er2 Al1 6_667 6_567 80.63(9)
Ni2 Er2 Al2 1_556 5_666 50.40(8)
Ge2 Er2 Al2 6_566 5_666 106.78(8)
Ge2 Er2 Al2 6_666 5_666 50.99(9)
Ge1 Er2 Al2 6_567 5_666 151.31(10)
Ge1 Er2 Al2 6_667 5_666 88.55(6)
Ni1 Er2 Al2 6_566 5_666 153.16(11)
Ni1 Er2 Al2 6_666 5_666 89.59(6)
Ni1 Er2 Al2 2_556 5_666 136.69(6)
Al1 Er2 Al2 6_667 5_666 49.74(12)
Al1 Er2 Al2 6_567 5_666 100.48(9)
Ni2 Er2 Al2 1_556 5_566 50.40(8)
Ge2 Er2 Al2 6_566 5_566 50.99(9)
Ge2 Er2 Al2 6_666 5_566 106.78(8)
Ge1 Er2 Al2 6_567 5_566 88.55(6)
Ge1 Er2 Al2 6_667 5_566 151.31(10)
Ni1 Er2 Al2 6_566 5_566 89.59(6)
Ni1 Er2 Al2 6_666 5_566 153.16(11)
Ni1 Er2 Al2 2_556 5_566 136.69(6)
Al1 Er2 Al2 6_667 5_566 100.48(9)
Al1 Er2 Al2 6_567 5_566 49.74(12)
Al2 Er2 Al2 5_666 5_566 79.59(2)
Ni2 Er2 Ge1 1_556 2 174.44(8)
Ge2 Er2 Ge1 6_566 2 83.17(4)
Ge2 Er2 Ge1 6_666 2 83.17(4)
Ge1 Er2 Ge1 6_567 2 73.88(5)
Ge1 Er2 Ge1 6_667 2 73.89(5)
Ni1 Er2 Ge1 6_566 2 45.14(4)
Ni1 Er2 Ge1 6_666 2 45.14(4)
Ni1 Er2 Ge1 2_556 2 47.09(6)
Al1 Er2 Ge1 6_667 2 126.77(7)
Al1 Er2 Ge1 6_567 2 126.77(7)
Al2 Er2 Ge1 5_666 2 132.53(6)
Al2 Er2 Ge1 5_566 2 132.53(7)
Ni2 Er2 Er1 1_556 . 135.03(7)
Ge2 Er2 Er1 6_566 . 52.73(3)
Ge2 Er2 Er1 6_666 . 52.73(3)
Ge1 Er2 Er1 6_567 . 109.11(4)
Ge1 Er2 Er1 6_667 . 109.11(4)
Ni1 Er2 Er1 6_566 . 58.62(5)
Ni1 Er2 Er1 6_666 . 58.62(5)
Ni1 Er2 Er1 2_556 . 97.62(6)
Al1 Er2 Er1 6_667 . 138.17(5)
Al1 Er2 Er1 6_567 . 138.17(5)
Al2 Er2 Er1 5_666 . 98.50(10)
Al2 Er2 Er1 5_566 . 98.50(10)
Ge1 Er2 Er1 2 . 50.53(3)
Ni2 Er2 Er1 1_556 1_556 74.92(7)
Ge2 Er2 Er1 6_566 1_556 134.17(3)
Ge2 Er2 Er1 6_666 1_556 134.17(3)
Ge1 Er2 Er1 6_567 1_556 53.29(3)
Ge1 Er2 Er1 6_667 1_556 53.29(3)
Ni1 Er2 Er1 6_566 1_556 102.07(6)
Ni1 Er2 Er1 6_666 1_556 102.07(6)
Ni1 Er2 Er1 2_556 1_556 52.43(5)
Al1 Er2 Er1 6_667 1_556 55.61(7)
Al1 Er2 Er1 6_567 1_556 55.61(6)
Al2 Er2 Er1 5_666 1_556 104.38(10)
Al2 Er2 Er1 5_566 1_556 104.38(10)
Ge1 Er2 Er1 2 1_556 99.52(4)
Er1 Er2 Er1 . 1_556 150.05(4)
Ni2 Er2 Er3 1_556 . 76.27(7)
Ge2 Er2 Er3 6_566 . 52.50(3)
Ge2 Er2 Er3 6_666 . 52.50(3)
Ge1 Er2 Er3 6_567 . 135.05(2)
Ge1 Er2 Er3 6_667 . 135.05(2)
Ni1 Er2 Er3 6_566 . 98.31(6)
Ni1 Er2 Er3 6_666 . 98.31(6)
Ni1 Er2 Er3 2_556 . 156.38(6)
Al1 Er2 Er3 6_667 . 104.36(7)
Al1 Er2 Er3 6_567 . 104.36(7)
Al2 Er2 Er3 5_666 . 55.39(9)
Al2 Er2 Er3 5_566 . 55.39(9)
Ge1 Er2 Er3 2 . 109.29(4)
Er1 Er2 Er3 . . 58.76(2)
Er1 Er2 Er3 1_556 . 151.19(3)
Ni2 Er3 Ge2 . 5_666 102.77(4)
Ni2 Er3 Ge2 . 6_566 102.77(4)
Ge2 Er3 Ge2 5_666 6_566 154.46(7)
Ni2 Er3 Ge2 . 6_666 102.77(4)
Ge2 Er3 Ge2 5_666 6_666 84.57(5)
Ge2 Er3 Ge2 6_566 6_666 89.82(5)
Ni2 Er3 Ge2 . 5_566 102.77(4)
Ge2 Er3 Ge2 5_666 5_566 89.82(5)
Ge2 Er3 Ge2 6_566 5_566 84.57(5)
Ge2 Er3 Ge2 6_666 5_566 154.46(7)
Ni2 Er3 Al2 . 5_666 139.48(7)
Ge2 Er3 Al2 5_666 5_666 51.19(5)
Ge2 Er3 Al2 6_566 5_666 106.90(6)
Ge2 Er3 Al2 6_666 5_666 51.19(5)
Ge2 Er3 Al2 5_566 5_666 106.90(6)
Ni2 Er3 Al2 . 5_566 139.48(7)
Ge2 Er3 Al2 5_666 5_566 106.90(6)
Ge2 Er3 Al2 6_566 5_566 51.19(5)
Ge2 Er3 Al2 6_666 5_566 106.90(6)
Ge2 Er3 Al2 5_566 5_566 51.19(5)
Al2 Er3 Al2 5_666 5_566 81.04(14)
Ni2 Er3 Al1 . 6_566 50.40(6)
Ge2 Er3 Al1 5_666 6_566 151.66(9)
Ge2 Er3 Al1 6_566 6_566 53.25(7)
Ge2 Er3 Al1 6_666 6_566 108.12(6)
Ge2 Er3 Al1 5_566 6_566 88.32(5)
Al2 Er3 Al1 5_666 6_566 154.56(7)
Al2 Er3 Al1 5_566 6_566 93.79(8)
Ni2 Er3 Al1 . 5_566 50.40(6)
Ge2 Er3 Al1 5_666 5_566 108.12(6)
Ge2 Er3 Al1 6_566 5_566 88.32(5)
Ge2 Er3 Al1 6_666 5_566 151.66(8)
Ge2 Er3 Al1 5_566 5_566 53.25(7)
Al2 Er3 Al1 5_666 5_566 154.56(7)
Al2 Er3 Al1 5_566 5_566 93.79(8)
Al1 Er3 Al1 6_566 5_566 50.04(14)
Ni2 Er3 Al1 . 6_666 50.40(6)
Ge2 Er3 Al1 5_666 6_666 88.32(5)
Ge2 Er3 Al1 6_566 6_666 108.12(6)
Ge2 Er3 Al1 6_666 6_666 53.25(7)
Ge2 Er3 Al1 5_566 6_666 151.66(8)
Al2 Er3 Al1 5_666 6_666 93.79(8)
Al2 Er3 Al1 5_566 6_666 154.56(7)
Al1 Er3 Al1 6_566 6_666 80.19(9)
Al1 Er3 Al1 5_566 6_666 100.79(13)
Ni2 Er3 Al1 . 5_666 50.40(6)
Ge2 Er3 Al1 5_666 5_666 53.25(7)
Ge2 Er3 Al1 6_566 5_666 151.66(8)
Ge2 Er3 Al1 6_666 5_666 88.32(5)
Ge2 Er3 Al1 5_566 5_666 108.12(6)
Al2 Er3 Al1 5_666 5_666 93.79(8)
Al2 Er3 Al1 5_566 5_666 154.56(7)
Al1 Er3 Al1 6_566 5_666 100.79(13)
Al1 Er3 Al1 5_566 5_666 80.19(9)
Al1 Er3 Al1 6_666 5_666 50.04(14)
Ni2 Er3 Er1 . . 76.88(2)
Ge2 Er3 Er1 5_666 . 134.86(2)
Ge2 Er3 Er1 6_566 . 52.76(3)
Ge2 Er3 Er1 6_666 . 52.76(3)
Ge2 Er3 Er1 5_566 . 134.86(2)
Al2 Er3 Er1 5_666 . 99.933(18)
Al2 Er3 Er1 5_566 . 99.933(19)
Al1 Er3 Er1 6_566 . 56.18(6)
Al1 Er3 Er1 5_566 . 105.50(8)
Al1 Er3 Er1 6_666 . 56.18(6)
Al1 Er3 Er1 5_666 . 105.50(8)
Ni2 Er3 Er1 . 2_565 76.88(2)
Ge2 Er3 Er1 5_666 2_565 52.76(3)
Ge2 Er3 Er1 6_566 2_565 134.86(2)
Ge2 Er3 Er1 6_666 2_565 134.86(2)
Ge2 Er3 Er1 5_566 2_565 52.76(3)
Al2 Er3 Er1 5_666 2_565 99.933(19)
Al2 Er3 Er1 5_566 2_565 99.933(19)
Al1 Er3 Er1 6_566 2_565 105.50(8)
Al1 Er3 Er1 5_566 2_565 56.18(6)
Al1 Er3 Er1 6_666 2_565 105.50(8)
Al1 Er3 Er1 5_666 2_565 56.18(6)
Er1 Er3 Er1 . 2_565 153.77(4)
Ni2 Er3 Er2 . 2_565 136.301(18)
Ge2 Er3 Er2 5_666 2_565 51.34(3)
Ge2 Er3 Er2 6_566 2_565 107.76(4)
Ge2 Er3 Er2 6_666 2_565 107.76(4)
Ge2 Er3 Er2 5_566 2_565 51.34(3)
Al2 Er3 Er2 5_666 2_565 56.66(4)
Al2 Er3 Er2 5_566 2_565 56.66(4)
Al1 Er3 Er2 6_566 2_565 138.85(5)
Al1 Er3 Er2 5_566 2_565 99.71(7)
Al1 Er3 Er2 6_666 2_565 138.85(5)
Al1 Er3 Er2 5_666 2_565 99.71(7)
Er1 Er3 Er2 . 2_565 146.81(4)
Er1 Er3 Er2 2_565 2_565 59.417(19)
Ni2 Er3 Er2 . . 136.301(18)
Ge2 Er3 Er2 5_666 . 107.76(4)
Ge2 Er3 Er2 6_566 . 51.34(3)
Ge2 Er3 Er2 6_666 . 51.34(3)
Ge2 Er3 Er2 5_566 . 107.76(4)
Al2 Er3 Er2 5_666 . 56.66(4)
Al2 Er3 Er2 5_566 . 56.66(4)
Al1 Er3 Er2 6_566 . 99.71(7)
Al1 Er3 Er2 5_566 . 138.85(5)
Al1 Er3 Er2 6_666 . 99.71(7)
Al1 Er3 Er2 5_666 . 138.85(5)
Er1 Er3 Er2 . . 59.417(19)
Er1 Er3 Er2 2_565 . 146.81(4)
Er2 Er3 Er2 2_565 . 87.40(4)
Ni1 Ge1 Ni1 5_556 5_656 117.61(14)
Ni1 Ge1 Ni1 5_556 1_556 81.18(9)
Ni1 Ge1 Ni1 5_656 1_556 81.18(9)
Ni1 Ge1 Al1 5_556 . 121.10(7)
Ni1 Ge1 Al1 5_656 . 121.10(7)
Ni1 Ge1 Al1 1_556 . 111.51(12)
Ni1 Ge1 Er1 5_556 2 73.00(7)
Ni1 Ge1 Er1 5_656 2 73.00(7)
Ni1 Ge1 Er1 1_556 2 128.41(9)
Al1 Ge1 Er1 . 2 120.08(10)
Ni1 Ge1 Er2 5_556 6_657 144.86(9)
Ni1 Ge1 Er2 5_656 6_657 67.15(7)
Ni1 Ge1 Er2 1_556 6_657 64.73(5)
Al1 Ge1 Er2 . 6_657 68.26(7)
Er1 Ge1 Er2 2 6_657 135.15(2)
Ni1 Ge1 Er2 5_556 6_557 67.15(7)
Ni1 Ge1 Er2 5_656 6_557 144.86(9)
Ni1 Ge1 Er2 1_556 6_557 64.73(5)
Al1 Ge1 Er2 . 6_557 68.26(7)
Er1 Ge1 Er2 2 6_557 135.15(2)
Er2 Ge1 Er2 6_657 6_557 89.66(5)
Ni1 Ge1 Er1 5_556 6_556 65.15(6)
Ni1 Ge1 Er1 5_656 6_556 141.00(9)
Ni1 Ge1 Er1 1_556 6_556 134.40(3)
Al1 Ge1 Er1 . 6_556 67.03(6)
Er1 Ge1 Er1 2 6_556 71.22(4)
Er2 Ge1 Er1 6_657 6_556 135.29(7)
Er2 Ge1 Er1 6_557 6_556 73.96(3)
Ni1 Ge1 Er1 5_556 6_656 141.00(9)
Ni1 Ge1 Er1 5_656 6_656 65.15(6)
Ni1 Ge1 Er1 1_556 6_656 134.40(3)
Al1 Ge1 Er1 . 6_656 67.03(6)
Er1 Ge1 Er1 2 6_656 71.22(4)
Er2 Ge1 Er1 6_657 6_656 73.96(3)
Er2 Ge1 Er1 6_557 6_656 135.29(7)
Er1 Ge1 Er1 6_556 6_656 88.84(5)
Ni1 Ge1 Er2 5_556 2 59.65(7)
Ni1 Ge1 Er2 5_656 2 59.65(7)
Ni1 Ge1 Er2 1_556 2 60.05(7)
Al1 Ge1 Er2 . 2 171.56(10)
Er1 Ge1 Er2 2 2 68.36(4)
Er2 Ge1 Er2 6_657 2 106.11(5)
Er2 Ge1 Er2 6_557 2 106.11(5)
Er1 Ge1 Er2 6_556 2 118.29(4)
Er1 Ge1 Er2 6_656 2 118.29(4)
Ni1 Ge2 Al2 . . 117.94(13)
Ni1 Ge2 Al1 . . 122.91(12)
Al2 Ge2 Al1 . . 119.15(15)
Ni1 Ge2 Er2 . 6_556 66.64(5)
Al2 Ge2 Er2 . 6_556 71.31(7)
Al1 Ge2 Er2 . 6_556 134.14(3)
Ni1 Ge2 Er2 . 6_656 66.64(5)
Al2 Ge2 Er2 . 6_656 71.31(7)
Al1 Ge2 Er2 . 6_656 134.14(3)
Er2 Ge2 Er2 6_556 6_656 91.66(5)
Ni1 Ge2 Er1 . 6_656 73.18(6)
Al2 Ge2 Er1 . 6_656 134.18(3)
Al1 Ge2 Er1 . 6_656 67.90(6)
Er2 Ge2 Er1 6_556 6_656 139.72(6)
Er2 Ge2 Er1 6_656 6_656 74.68(2)
Ni1 Ge2 Er1 . 6_556 73.18(6)
Al2 Ge2 Er1 . 6_556 134.18(3)
Al1 Ge2 Er1 . 6_556 67.90(6)
Er2 Ge2 Er1 6_556 6_556 74.68(2)
Er2 Ge2 Er1 6_656 6_556 139.72(6)
Er1 Ge2 Er1 6_656 6_556 91.43(5)
Ni1 Ge2 Er3 . 5_666 135.06(2)
Al2 Ge2 Er3 . 5_666 69.36(7)
Al1 Ge2 Er3 . 5_666 68.61(7)
Er2 Ge2 Er3 6_556 5_666 140.67(6)
Er2 Ge2 Er3 6_656 5_666 76.15(3)
Er1 Ge2 Er3 6_656 5_666 73.40(3)
Er1 Ge2 Er3 6_556 5_666 136.49(6)
Ni1 Ge2 Er3 . 5_566 135.06(2)
Al2 Ge2 Er3 . 5_566 69.36(7)
Al1 Ge2 Er3 . 5_566 68.61(7)
Er2 Ge2 Er3 6_556 5_566 76.15(3)
Er2 Ge2 Er3 6_656 5_566 140.67(6)
Er1 Ge2 Er3 6_656 5_566 136.49(6)
Er1 Ge2 Er3 6_556 5_566 73.40(3)
Er3 Ge2 Er3 5_666 5_566 89.82(5)
Ge1 Ni1 Ge1 5_556 5_656 117.61(14)
Ge1 Ni1 Ge2 5_556 . 116.12(7)
Ge1 Ni1 Ge2 5_656 . 116.12(7)
Ge1 Ni1 Ge1 5_556 1_554 98.82(9)
Ge1 Ni1 Ge1 5_656 1_554 98.82(9)
Ge2 Ni1 Ge1 . 1_554 104.55(11)
Ge1 Ni1 Er1 5_556 2 66.32(7)
Ge1 Ni1 Er1 5_656 2 66.32(7)
Ge2 Ni1 Er1 . 2 109.07(10)
Ge1 Ni1 Er1 1_554 2 146.38(12)
Ge1 Ni1 Er2 5_556 6_656 161.21(11)
Ge1 Ni1 Er2 5_656 6_656 75.21(5)
Ge2 Ni1 Er2 . 6_656 64.06(6)
Ge1 Ni1 Er2 1_554 6_656 64.32(6)
Er1 Ni1 Er2 2 6_656 132.33(5)
Ge1 Ni1 Er2 5_556 6_556 75.21(5)
Ge1 Ni1 Er2 5_656 6_556 161.21(11)
Ge2 Ni1 Er2 . 6_556 64.06(6)
Ge1 Ni1 Er2 1_554 6_556 64.32(6)
Er1 Ni1 Er2 2 6_556 132.33(5)
Er2 Ni1 Er2 6_656 6_556 89.27(7)
Ge1 Ni1 Er2 5_556 2_554 64.69(7)
Ge1 Ni1 Er2 5_656 2_554 64.69(7)
Ge2 Ni1 Er2 . 2_554 177.41(11)
Ge1 Ni1 Er2 1_554 2_554 72.86(8)
Er1 Ni1 Er2 2 2_554 73.52(7)
Er2 Ni1 Er2 6_656 2_554 114.30(7)
Er2 Ni1 Er2 6_556 2_554 114.30(7)
Ge1 Ni1 Er1 5_556 6_656 128.12(10)
Ge1 Ni1 Er1 5_656 6_656 60.59(5)
Ge2 Ni1 Er1 . 6_656 60.03(6)
Ge1 Ni1 Er1 1_554 6_656 133.01(6)
Er1 Ni1 Er1 2 6_656 67.65(5)
Er2 Ni1 Er1 6_656 6_656 69.45(4)
Er2 Ni1 Er1 6_556 6_656 124.02(9)
Er2 Ni1 Er1 2_554 6_656 121.67(7)
Ge1 Ni1 Er1 5_556 6_556 60.59(5)
Ge1 Ni1 Er1 5_656 6_556 128.12(10)
Ge2 Ni1 Er1 . 6_556 60.03(6)
Ge1 Ni1 Er1 1_554 6_556 133.01(6)
Er1 Ni1 Er1 2 6_556 67.65(5)
Er2 Ni1 Er1 6_656 6_556 124.02(9)
Er2 Ni1 Er1 6_556 6_556 69.45(4)
Er2 Ni1 Er1 2_554 6_556 121.67(7)
Er1 Ni1 Er1 6_656 6_556 80.77(6)
Al1 Ni2 Al1 5_666 6_566 146.8(2)
Al1 Ni2 Al1 5_666 6_666 63.47(15)
Al1 Ni2 Al1 6_566 6_666 106.47(16)
Al1 Ni2 Al1 5_666 5_566 106.47(16)
Al1 Ni2 Al1 6_566 5_566 63.47(15)
Al1 Ni2 Al1 6_666 5_566 146.8(2)
Al1 Ni2 Al2 5_666 5_565 143.94(12)
Al1 Ni2 Al2 6_566 5_565 62.69(12)
Al1 Ni2 Al2 6_666 5_565 143.94(12)
Al1 Ni2 Al2 5_566 5_565 62.69(12)
Al1 Ni2 Al2 5_666 5_665 62.69(12)
Al1 Ni2 Al2 6_566 5_665 143.94(12)
Al1 Ni2 Al2 6_666 5_665 62.69(12)
Al1 Ni2 Al2 5_566 5_665 143.94(12)
Al2 Ni2 Al2 5_565 5_665 104.5(2)
Al1 Ni2 Er3 5_666 . 73.40(12)
Al1 Ni2 Er3 6_566 . 73.40(12)
Al1 Ni2 Er3 6_666 . 73.40(12)
Al1 Ni2 Er3 5_566 . 73.40(12)
Al2 Ni2 Er3 5_565 . 127.73(12)
Al2 Ni2 Er3 5_665 . 127.73(12)
Al1 Ni2 Er2 5_666 1_554 126.75(8)
Al1 Ni2 Er2 6_566 1_554 71.76(8)
Al1 Ni2 Er2 6_666 1_554 71.76(8)
Al1 Ni2 Er2 5_566 1_554 126.75(8)
Al2 Ni2 Er2 5_565 1_554 72.20(7)
Al2 Ni2 Er2 5_665 1_554 72.20(7)
Er3 Ni2 Er2 . 1_554 119.97(7)
Al1 Ni2 Er2 5_666 2_564 71.76(8)
Al1 Ni2 Er2 6_566 2_564 126.75(8)
Al1 Ni2 Er2 6_666 2_564 126.75(8)
Al1 Ni2 Er2 5_566 2_564 71.76(8)
Al2 Ni2 Er2 5_565 2_564 72.20(7)
Al2 Ni2 Er2 5_665 2_564 72.20(7)
Er3 Ni2 Er2 . 2_564 119.97(7)
Er2 Ni2 Er2 1_554 2_564 120.06(13)
Ni2 Al1 Ni2 5_666 5_566 106.47(16)
Ni2 Al1 Al2 5_666 1_556 59.26(11)
Ni2 Al1 Al2 5_566 1_556 59.26(11)
Ni2 Al1 Al1 5_666 2 58.26(8)
Ni2 Al1 Al1 5_566 2 58.26(8)
Al2 Al1 Al1 1_556 2 59.84(10)
Ni2 Al1 Ge1 5_666 . 115.29(10)
Ni2 Al1 Ge1 5_566 . 115.29(10)
Al2 Al1 Ge1 1_556 . 104.19(15)
Al1 Al1 Ge1 2 . 164.03(9)
Ni2 Al1 Ge2 5_666 . 113.28(13)
Ni2 Al1 Ge2 5_566 . 113.28(13)
Al2 Al1 Ge2 1_556 . 162.66(18)
Al1 Al1 Ge2 2 . 102.81(9)
Ge1 Al1 Ge2 . . 93.15(14)
Ni2 Al1 Er1 5_666 6_556 167.47(13)
Ni2 Al1 Er1 5_566 6_556 85.82(4)
Al2 Al1 Er1 1_556 6_556 131.84(9)
Al1 Al1 Er1 2 6_556 129.97(6)
Ge1 Al1 Er1 . 6_556 59.47(7)
Ge2 Al1 Er1 . 6_556 57.94(7)
Ni2 Al1 Er1 5_666 6_656 85.82(4)
Ni2 Al1 Er1 5_566 6_656 167.47(13)
Al2 Al1 Er1 1_556 6_656 131.84(9)
Al1 Al1 Er1 2 6_656 129.97(6)
Ge1 Al1 Er1 . 6_656 59.47(7)
Ge2 Al1 Er1 . 6_656 57.94(7)
Er1 Al1 Er1 6_556 6_656 81.81(10)
Ni2 Al1 Er2 5_666 6_657 58.15(7)
Ni2 Al1 Er2 5_566 6_657 120.59(16)
Al2 Al1 Er2 1_556 6_657 65.80(9)
Al1 Al1 Er2 2 6_657 110.48(7)
Ge1 Al1 Er2 . 6_657 58.48(7)
Ge2 Al1 Er2 . 6_657 125.66(10)
Er1 Al1 Er2 6_556 6_657 117.95(12)
Er1 Al1 Er2 6_656 6_657 67.75(5)
Ni2 Al1 Er2 5_666 6_557 120.59(16)
Ni2 Al1 Er2 5_566 6_557 58.15(7)
Al2 Al1 Er2 1_556 6_557 65.80(9)
Al1 Al1 Er2 2 6_557 110.48(7)
Ge1 Al1 Er2 . 6_557 58.48(7)
Ge2 Al1 Er2 . 6_557 125.66(10)
Er1 Al1 Er2 6_556 6_557 67.75(5)
Er1 Al1 Er2 6_656 6_557 117.95(12)
Er2 Al1 Er2 6_657 6_557 80.63(9)
Ni2 Al1 Er3 5_666 5_566 118.40(14)
Ni2 Al1 Er3 5_566 5_566 56.20(9)
Al2 Al1 Er3 1_556 5_566 109.80(11)
Al1 Al1 Er3 2 5_566 64.98(7)
Ge1 Al1 Er3 . 5_566 125.59(10)
Ge2 Al1 Er3 . 5_566 58.14(7)
Er1 Al1 Er3 6_556 5_566 66.17(5)
Er1 Al1 Er3 6_656 5_566 116.07(12)
Er2 Al1 Er3 6_657 5_566 175.23(14)
Er2 Al1 Er3 6_557 5_566 99.390(19)
Ni2 Al1 Er3 5_666 5_666 56.20(9)
Ni2 Al1 Er3 5_566 5_666 118.40(14)
Al2 Al1 Er3 1_556 5_666 109.80(11)
Al1 Al1 Er3 2 5_666 64.98(7)
Ge1 Al1 Er3 . 5_666 125.59(10)
Ge2 Al1 Er3 . 5_666 58.14(7)
Er1 Al1 Er3 6_556 5_666 116.07(12)
Er1 Al1 Er3 6_656 5_666 66.17(5)
Er2 Al1 Er3 6_657 5_666 99.390(19)
Er2 Al1 Er3 6_557 5_666 175.23(14)
Er3 Al1 Er3 5_566 5_666 80.19(9)
Ni2 Al2 Ni2 5_565 5_665 104.5(2)
Ni2 Al2 Ge2 5_565 2 114.15(4)
Ni2 Al2 Ge2 5_665 2 114.15(4)
Ni2 Al2 Ge2 5_565 . 114.15(4)
Ni2 Al2 Ge2 5_665 . 114.15(4)
Ge2 Al2 Ge2 2 . 96.1(2)
Ni2 Al2 Al1 5_565 1_554 58.05(12)
Ni2 Al2 Al1 5_665 1_554 58.05(12)
Ge2 Al2 Al1 2 1_554 162.12(19)
Ge2 Al2 Al1 . 1_554 101.81(9)
Ni2 Al2 Al1 5_565 2_554 58.05(12)
Ni2 Al2 Al1 5_665 2_554 58.05(12)
Ge2 Al2 Al1 2 2_554 101.81(9)
Ge2 Al2 Al1 . 2_554 162.12(19)
Al1 Al2 Al1 1_554 2_554 60.3(2)
Ni2 Al2 Er3 5_565 5_666 168.25(18)
Ni2 Al2 Er3 5_665 5_666 87.21(7)
Ge2 Al2 Er3 2 5_666 59.45(10)
Ge2 Al2 Er3 . 5_666 59.45(10)
Al1 Al2 Er3 1_554 5_666 131.09(5)
Al1 Al2 Er3 2_554 5_666 131.09(5)
Ni2 Al2 Er3 5_565 5_566 87.21(7)
Ni2 Al2 Er3 5_665 5_566 168.25(18)
Ge2 Al2 Er3 2 5_566 59.45(10)
Ge2 Al2 Er3 . 5_566 59.45(10)
Al1 Al2 Er3 1_554 5_566 131.09(5)
Al1 Al2 Er3 2_554 5_566 131.09(5)
Er3 Al2 Er3 5_666 5_566 81.04(14)
Ni2 Al2 Er2 5_565 5_666 118.27(13)
Ni2 Al2 Er2 5_665 5_666 57.40(4)
Ge2 Al2 Er2 2 5_666 57.70(3)
Ge2 Al2 Er2 . 5_666 127.27(14)
Al1 Al2 Er2 1_554 5_666 109.82(16)
Al1 Al2 Er2 2_554 5_666 64.47(8)
Er3 Al2 Er2 5_666 5_666 67.95(5)
Er3 Al2 Er2 5_566 5_666 117.15(12)
Ni2 Al2 Er2 5_565 6_556 57.40(4)
Ni2 Al2 Er2 5_665 6_556 118.27(13)
Ge2 Al2 Er2 2 6_556 127.27(14)
Ge2 Al2 Er2 . 6_556 57.70(3)
Al1 Al2 Er2 1_554 6_556 64.46(8)
Al1 Al2 Er2 2_554 6_556 109.82(16)
Er3 Al2 Er2 5_666 6_556 117.15(12)
Er3 Al2 Er2 5_566 6_556 67.95(5)
Er2 Al2 Er2 5_666 6_556 173.9(2)
Ni2 Al2 Er2 5_565 5_566 57.40(4)
Ni2 Al2 Er2 5_665 5_566 118.27(13)
Ge2 Al2 Er2 2 5_566 57.70(3)
Ge2 Al2 Er2 . 5_566 127.27(14)
Al1 Al2 Er2 1_554 5_566 109.82(16)
Al1 Al2 Er2 2_554 5_566 64.47(8)
Er3 Al2 Er2 5_666 5_566 117.15(12)
Er3 Al2 Er2 5_566 5_566 67.95(5)
Er2 Al2 Er2 5_666 5_566 79.59(2)
Er2 Al2 Er2 6_556 5_566 100.08(3)
Ni2 Al2 Er2 5_565 6_656 118.27(13)
Ni2 Al2 Er2 5_665 6_656 57.40(4)
Ge2 Al2 Er2 2 6_656 127.27(14)
Ge2 Al2 Er2 . 6_656 57.70(3)
Al1 Al2 Er2 1_554 6_656 64.47(8)
Al1 Al2 Er2 2_554 6_656 109.82(16)
Er3 Al2 Er2 5_666 6_656 67.95(5)
Er3 Al2 Er2 5_566 6_656 117.15(12)
Er2 Al2 Er2 5_666 6_656 100.08(3)
Er2 Al2 Er2 6_556 6_656 79.59(2)
Er2 Al2 Er2 5_566 6_656 173.9(2)

loop_
_geom_bond_atom_site_label_1
_geom_bond_atom_site_label_2
_geom_bond_site_symmetry_2
_geom_bond_distance
_geom_bond_publ_flag
Er1 Ge2 6_666 2.9027(13) y
Er1 Ge2 6_566 2.9027(13) ?
Er1 Ge1 2 2.9215(18) y
Er1 Ni1 2 2.942(3) y
Er1 Ge1 6_566 2.9690(14) y
Er1 Ge1 6_666 2.9690(14) ?
Er1 Al1 6_666 3.173(3) y
Er1 Al1 6_566 3.173(3) ?
Er1 Ni1 6_666 3.207(2) y
Er1 Ni1 6_566 3.207(2) ?
Er1 Er1 5_566 3.4299(15) y
Er1 Er1 5_666 3.4299(15) ?
Er1 Er3 . 3.4940(9) y
Er1 Er2 . 3.5180(10) y
Er1 Er2 1_554 3.5593(10) y
Er2 Ni2 1_556 2.873(2) y
Er2 Ge2 6_566 2.8971(12) y
Er2 Ge2 6_666 2.8971(13) ?
Er2 Ge1 6_567 2.9475(13) y
Er2 Ge1 6_667 2.9475(13) ?
Er2 Ni1 6_566 2.9576(19) y
Er2 Ni1 6_666 2.9576(19) ?
Er2 Ni1 2_556 3.005(3) y
Er2 Al1 6_667 3.212(3) y
Er2 Al1 6_567 3.212(3) ?
Er2 Al2 5_666 3.2467(8) y
Er2 Al2 5_566 3.2467(8) ?
Er2 Ge1 2 3.314(2) y
Er2 Er1 1_556 3.5593(10) ?
Er2 Er3 . 3.6020(12) y
Er3 Ni2 . 2.798(4) y
Er3 Ge2 5_666 2.9433(12) y
Er3 Ge2 6_566 2.9433(12) ?
Er3 Ge2 6_666 2.9433(12) ?
Er3 Ge2 5_566 2.9433(12) ?
Er3 Al2 5_666 3.198(5) y
Er3 Al2 5_566 3.198(5) ?
Er3 Al1 6_566 3.227(3) y
Er3 Al1 5_566 3.227(3) ?
Er3 Al1 6_666 3.227(3) ?
Er3 Al1 5_666 3.227(3) ?
Er3 Er1 2_565 3.4940(9) ?
Er3 Er2 2_565 3.6020(12) ?
Ge1 Ni1 5_556 2.4293(18) y
Ge1 Ni1 5_656 2.4293(18) ?
Ge1 Ni1 1_556 2.540(3) y
Ge1 Al1 . 2.771(4) y
Ge1 Er1 2 2.9215(18) ?
Ge1 Er2 6_657 2.9475(13) ?
Ge1 Er2 6_557 2.9475(13) ?
Ge1 Er1 6_556 2.9690(14) ?
Ge1 Er1 6_656 2.9690(14) ?
Ge1 Er2 2 3.314(2) ?
Ge2 Ni1 . 2.442(3) y
Ge2 Al2 . 2.663(4) y
Ge2 Al1 . 2.777(4) y
Ge2 Er2 6_556 2.8971(12) ?
Ge2 Er2 6_656 2.8971(12) ?
Ge2 Er1 6_656 2.9027(13) ?
Ge2 Er1 6_556 2.9027(13) ?
Ge2 Er3 5_666 2.9433(12) ?
Ge2 Er3 5_566 2.9433(12) ?
Ni1 Ge1 5_556 2.4293(18) ?
Ni1 Ge1 5_656 2.4293(18) ?
Ni1 Ge1 1_554 2.540(3) ?
Ni1 Er1 2 2.942(3) ?
Ni1 Er2 6_656 2.9576(19) ?
Ni1 Er2 6_556 2.9576(19) ?
Ni1 Er2 2_554 3.005(3) ?
Ni1 Er1 6_656 3.207(2) ?
Ni1 Er1 6_556 3.207(2) ?
Ni2 Al1 5_666 2.594(3) y
Ni2 Al1 6_566 2.594(3) ?
Ni2 Al1 6_666 2.594(3) ?
Ni2 Al1 5_566 2.594(3) ?
Ni2 Al2 5_565 2.627(4) y
Ni2 Al2 5_665 2.627(4) ?
Ni2 Er2 1_554 2.873(2) ?
Ni2 Er2 2_564 2.873(2) ?
Al1 Ni2 5_666 2.594(3) ?
Al1 Ni2 5_566 2.594(3) ?
Al1 Al2 1_556 2.716(6) y
Al1 Al1 2 2.729(8) y
Al1 Er1 6_556 3.173(3) ?
Al1 Er1 6_656 3.173(3) ?
Al1 Er2 6_657 3.212(3) ?
Al1 Er2 6_557 3.212(3) ?
Al1 Er3 5_566 3.227(3) ?
Al1 Er3 5_666 3.227(3) ?
Al2 Ni2 5_565 2.627(4) ?
Al2 Ni2 5_665 2.627(4) ?
Al2 Ge2 2 2.663(4) ?
Al2 Al1 1_554 2.716(6) ?
Al2 Al1 2_554 2.716(6) ?
Al2 Er3 5_666 3.198(5) ?
Al2 Er3 5_566 3.198(5) ?
Al2 Er2 5_666 3.2467(8) ?
Al2 Er2 6_556 3.2467(8) ?
Al2 Er2 5_566 3.2467(8) ?
Al2 Er2 6_656 3.2467(8) ?
